data_4304543
loop_
_publ_author_name
'Yang Fan'
'Li-Yi Zhang'
'Feng-Rong Dai'
'Lin-Xi Shi'
'Zhong-Ning Chen'

_publ_section_title
;
Preparation, Characterization, and Photophysical Properties of Pt-M (M =
Ru, Re) Heteronuclear Complexes with 1,10-Phenanthrolineethynyl Ligands
;
_journal_name_full 'Inorganic Chemistry'
_journal_page_first 2811
_journal_page_last 2819
_journal_paper_doi 10.1021/ic702055n
_journal_volume 47
_journal_year 2008
_chemical_formula_sum 'C90 H103 F24 N12 O5.5 P4 Pt2 Ru'
_chemical_formula_weight 2511.97
_chemical_name_systematic
; 
 ? 
;
_space_group_IT_number 15
_symmetry_cell_setting monoclinic
_symmetry_space_group_name_Hall '-C 2yc'
_symmetry_space_group_name_H-M 'C 1 2/c 1'
_atom_sites_solution_hydrogens geom
_atom_sites_solution_primary direct
_atom_sites_solution_secondary difmap
_audit_creation_method SHELXL-97
_cell_angle_alpha 90.00
_cell_angle_beta 96.0570(10)
_cell_angle_gamma 90.00
_cell_formula_units_Z 8
_cell_length_a 26.894(12)
_cell_length_b 31.142(12)
_cell_length_c 26.595(11)
_cell_measurement_reflns_used 8199
_cell_measurement_temperature 293(2)
_cell_measurement_theta_max 27.4835
_cell_measurement_theta_min 2.0083
_cell_volume 22150(16)
_computing_cell_refinement 'CrystalClear (Rigaku Corp., 2000)'
_computing_data_collection 'CrystalClear (Rigaku Corp., 2000)'
_computing_data_reduction 'CrystalClear (Rigaku Corp., 2000)'
_computing_structure_refinement 'SHELXL-97 (Sheldrick, 1997)'
_computing_structure_solution 'SHELXS-97 (Sheldrick, 1990)'
_diffrn_ambient_temperature 293(2)
_diffrn_detector_area_resol_mean 14.6306
_diffrn_measured_fraction_theta_full 0.998
_diffrn_measured_fraction_theta_max 0.998
_diffrn_measurement_method CCD_Profile_fitting
_diffrn_radiation_monochromator graphite
_diffrn_radiation_source 'fine-focus sealed tube'
_diffrn_radiation_type MoK\a
_diffrn_radiation_wavelength 0.71073
_diffrn_reflns_av_R_equivalents 0.0349
_diffrn_reflns_av_sigmaI/netI 0.0382
_diffrn_reflns_limit_h_max 31
_diffrn_reflns_limit_h_min -31
_diffrn_reflns_limit_k_max 27
_diffrn_reflns_limit_k_min -37
_diffrn_reflns_limit_l_max 31
_diffrn_reflns_limit_l_min -31
_diffrn_reflns_number 68124
_diffrn_reflns_theta_full 25.00
_diffrn_reflns_theta_max 25.00
_diffrn_reflns_theta_min 2.01
_exptl_absorpt_coefficient_mu 2.804
_exptl_absorpt_correction_T_max 0.6323
_exptl_absorpt_correction_T_min 0.3587
_exptl_absorpt_correction_type multi-scan
_exptl_crystal_colour Red
_exptl_crystal_density_diffrn 1.507
_exptl_crystal_density_method 'not measured'
_exptl_crystal_description Prism
_exptl_crystal_F_000 9976
_exptl_crystal_size_max 0.46
_exptl_crystal_size_mid 0.38
_exptl_crystal_size_min 0.18
_refine_diff_density_max 4.100
_refine_diff_density_min -1.030
_refine_diff_density_rms 0.166
_refine_ls_extinction_method none
_refine_ls_goodness_of_fit_ref 1.095
_refine_ls_hydrogen_treatment constr
_refine_ls_matrix_type full
_refine_ls_number_parameters 1194
_refine_ls_number_reflns 19494
_refine_ls_number_restraints 1261
_refine_ls_restrained_S_all 1.066
_refine_ls_R_factor_all 0.0803
_refine_ls_R_factor_gt 0.0647
_refine_ls_shift/su_max 0.077
_refine_ls_shift/su_mean 0.001
_refine_ls_structure_factor_coef Fsqd
_refine_ls_weighting_details 'calc w=1/[\s^2^(Fo^2^)+(0.1138P)^2^+168.2281P] where P=(Fo^2^+2Fc^2^)/3'
_refine_ls_weighting_scheme calc
_refine_ls_wR_factor_gt 0.1779
_refine_ls_wR_factor_ref 0.1999
_reflns_number_gt 15865
_reflns_number_total 19494
_reflns_threshold_expression >2sigma(I)
_cod_data_source_file ic702055n-file002.cif
_cod_data_source_block f
_cod_depositor_comments
;
The following automatic conversions were performed:
'_exptl_absorpt_correction_type' value 'Multi-scan' changed to
'multi-scan' according to
'/home/saulius/struct/CIF-dictionaries/cif_core.dic' dictionary named
'cif_core.dic' version 2.4.1 from 2010-06-29.

Automatic conversion script
Id: cif_fix_enum 1527 2010-12-29 10:47:43Z saulius 
;
_cod_original_formula_sum 'C90 H103 F24 N12 O5.50 P4 Pt2 Ru'
_cod_database_code 4304543

loop_
_symmetry_equiv_pos_as_xyz
'x, y, z'
'-x, y, -z+1/2'
'x+1/2, y+1/2, z'
'-x+1/2, y+1/2, -z+1/2'
'-x, -y, -z'
'x, -y, z-1/2'
'-x+1/2, -y+1/2, -z'
'x+1/2, -y+1/2, z-1/2'

loop_
_atom_site_label
_atom_site_type_symbol
_atom_site_fract_x
_atom_site_fract_y
_atom_site_fract_z
_atom_site_U_iso_or_equiv
_atom_site_adp_type
_atom_site_occupancy
_atom_site_symmetry_multiplicity
_atom_site_calc_flag
_atom_site_refinement_flags
_atom_site_disorder_assembly
_atom_site_disorder_group
Pt1 Pt 0.424539(12) 0.478591(9) 0.969186(12) 0.04688(12) Uani 1 1 d . . .
Pt2 Pt 0.606881(12) 0.043086(9) 0.732822(12) 0.04705(12) Uani 1 1 d . . .
Ru Ru 0.48803(2) 0.213685(19) 0.92139(2) 0.04491(17) Uani 1 1 d . . .
P1 P 0.36598(15) 0.53935(12) 0.17377(15) 0.0949(10) Uani 1 1 d . . .
P2 P 0.8773(2) 0.55878(14) 0.44758(16) 0.1132(13) Uani 1 1 d . . .
P3 P 0.21643(13) 0.27685(10) 0.34126(15) 0.0853(9) Uani 1 1 d . . .
P4 P 0.0000 0.6922(4) 0.2500 0.155(3) Uani 1 2 d S . .
F1 F 0.3663(11) 0.4938(5) 0.1728(11) 0.355(16) Uani 1 1 d . . .
F2 F 0.3961(6) 0.5385(5) 0.1273(5) 0.209(7) Uani 1 1 d . . .
F3 F 0.3729(7) 0.5864(4) 0.1798(9) 0.269(10) Uani 1 1 d . . .
F4 F 0.3359(4) 0.5408(4) 0.2209(4) 0.164(4) Uani 1 1 d . . .
F5 F 0.4139(7) 0.5327(10) 0.2064(7) 0.310(13) Uani 1 1 d . . .
F6 F 0.3179(4) 0.5458(5) 0.1399(4) 0.181(5) Uani 1 1 d . . .
F11 F 0.8284(6) 0.5762(9) 0.4384(9) 0.331(14) Uani 1 1 d . . .
F12 F 0.8704(5) 0.5296(4) 0.3994(4) 0.154(4) Uani 1 1 d . . .
F13 F 0.9324(7) 0.5420(6) 0.4548(8) 0.262(10) Uani 1 1 d . . .
F14 F 0.8895(6) 0.5897(5) 0.4938(5) 0.204(6) Uani 1 1 d . . .
F15 F 0.8644(11) 0.5241(5) 0.4814(6) 0.279(11) Uani 1 1 d . . .
F16 F 0.9007(8) 0.5929(5) 0.4156(6) 0.236(8) Uani 1 1 d . . .
F31 F 0.1856(4) 0.3077(3) 0.3056(4) 0.145(4) Uani 1 1 d . . .
F32 F 0.1733(7) 0.2639(6) 0.3651(8) 0.264(9) Uani 1 1 d . . .
F33 F 0.2465(6) 0.2453(4) 0.3744(7) 0.248(9) Uani 1 1 d . . .
F34 F 0.2573(6) 0.2881(8) 0.3100(11) 0.320(13) Uani 1 1 d . . .
F35 F 0.2384(9) 0.3132(4) 0.3703(6) 0.262(11) Uani 1 1 d . . .
F36 F 0.2019(8) 0.2413(4) 0.3071(7) 0.264(9) Uani 1 1 d . . .
F41 F 0.0506(6) 0.6939(9) 0.2815(5) 0.272(10) Uani 1 1 d . . .
F42 F 0.0252(7) 0.6859(9) 0.2030(5) 0.274(11) Uani 1 1 d . . .
F43 F 0.0000 0.6428(12) 0.2500 0.336(19) Uani 1 2 d S . .
F44 F 0.0000 0.7339(10) 0.2500 0.45(4) Uani 1 2 d S . .
O1 O 0.5906(6) -0.2958(5) 0.6153(12) 0.39(2) Uani 1 1 d U . .
O2 O 0.3226(12) 0.7254(13) 0.6851(13) 0.42(2) Uani 1 1 d U . .
O3 O 0.6212(8) 0.3650(8) 0.6715(9) 0.256(9) Uiso 1 1 d . . .
O4 O 0.8381(13) 0.5867(12) 0.5983(13) 0.382(17) Uiso 1 1 d . . .
N1 N 0.4992(2) 0.27823(19) 0.9058(2) 0.0444(14) Uani 1 1 d U . .
N2 N 0.5201(2) 0.20845(18) 0.8547(2) 0.0399(13) Uani 1 1 d U . .
N3 N 0.4642(3) 0.2207(2) 0.9921(3) 0.0543(17) Uani 1 1 d U . .
N4 N 0.5545(3) 0.2104(2) 0.9672(3) 0.0538(17) Uani 1 1 d U . .
N5 N 0.4745(3) 0.1488(2) 0.9251(3) 0.0544(17) Uani 1 1 d U . .
N6 N 0.4188(3) 0.2101(2) 0.8804(3) 0.0551(17) Uani 1 1 d U . .
N7 N 0.4694(3) 0.5210(2) 0.9393(3) 0.0490(16) Uani 1 1 d U . .
N8 N 0.3928(3) 0.5323(2) 0.9873(3) 0.0486(15) Uani 1 1 d U . .
N9 N 0.3672(3) 0.4544(2) 1.0025(3) 0.0598(19) Uani 1 1 d U . .
N10 N 0.5465(3) 0.0110(2) 0.7009(3) 0.0538(17) Uani 1 1 d U . .
N11 N 0.6370(3) -0.0133(2) 0.7241(3) 0.0515(16) Uani 1 1 d U . .
N12 N 0.6781(2) 0.0569(2) 0.7593(3) 0.0509(16) Uani 1 1 d U . .
C2 C 0.4852(3) 0.3134(2) 0.9302(3) 0.0483(18) Uani 1 1 d U . .
H2A H 0.4691 0.3099 0.9592 0.058 Uiso 1 1 calc R . .
C3 C 0.4943(3) 0.3558(2) 0.9132(3) 0.0507(19) Uani 1 1 d U . .
C4 C 0.5196(3) 0.3606(3) 0.8706(3) 0.055(2) Uani 1 1 d U . .
H4A H 0.5273 0.3879 0.8597 0.066 Uiso 1 1 calc R . .
C5 C 0.5574(4) 0.3278(3) 0.7995(4) 0.067(3) Uani 1 1 d U . .
H5A H 0.5651 0.3547 0.7872 0.081 Uiso 1 1 calc R . .
C6 C 0.5697(4) 0.2922(3) 0.7740(4) 0.063(2) Uani 1 1 d U . .
H6A H 0.5868 0.2950 0.7455 0.076 Uiso 1 1 calc R . .
C7 C 0.5670(3) 0.2126(3) 0.7665(3) 0.0511(19) Uani 1 1 d U . .
H7A H 0.5828 0.2138 0.7370 0.061 Uiso 1 1 calc R . .
C8 C 0.5545(3) 0.1733(2) 0.7852(3) 0.0449(17) Uani 1 1 d U . .
C9 C 0.5303(3) 0.1730(2) 0.8295(3) 0.0479(18) Uani 1 1 d U . .
H9A H 0.5207 0.1467 0.8419 0.057 Uiso 1 1 calc R . .
C11 C 0.5327(3) 0.2470(2) 0.8351(3) 0.0418(16) Uani 1 1 d U . .
C12 C 0.5221(3) 0.2843(2) 0.8621(3) 0.0410(16) Uani 1 1 d U . .
C13 C 0.5332(3) 0.3251(2) 0.8446(3) 0.0490(18) Uani 1 1 d U . .
C14 C 0.5565(3) 0.2501(2) 0.7907(3) 0.0487(18) Uani 1 1 d U . .
C21 C 0.4751(3) 0.3919(3) 0.9377(3) 0.053(2) Uani 1 1 d U . .
C22 C 0.4565(3) 0.4247(3) 0.9501(3) 0.0508(19) Uani 1 1 d U . .
C23 C 0.5659(3) 0.1333(2) 0.7630(3) 0.0467(17) Uani 1 1 d U . .
C24 C 0.5783(3) 0.0991(2) 0.7478(3) 0.0495(19) Uani 1 1 d U . .
C32 C 0.4998(4) 0.2150(3) 1.0309(3) 0.065(2) Uani 1 1 d U . .
C33 C 0.4870(5) 0.2149(4) 1.0806(4) 0.085(3) Uani 1 1 d U . .
H33A H 0.5117 0.2106 1.1073 0.102 Uiso 1 1 calc R . .
C34 C 0.4391(6) 0.2210(4) 1.0902(4) 0.097(4) Uani 1 1 d U . .
H34A H 0.4307 0.2212 1.1232 0.117 Uiso 1 1 calc R . .
C35 C 0.4029(5) 0.2268(4) 1.0500(5) 0.093(4) Uani 1 1 d U . .
H35A H 0.3697 0.2308 1.0557 0.112 Uiso 1 1 calc R . .
C36 C 0.4163(4) 0.2266(3) 1.0016(4) 0.071(3) Uani 1 1 d U . .
H36A H 0.3917 0.2306 0.9747 0.085 Uiso 1 1 calc R . .
C42 C 0.5509(4) 0.2090(3) 1.0175(4) 0.061(2) Uani 1 1 d U . .
C43 C 0.5923(5) 0.2029(4) 1.0519(4) 0.087(3) Uani 1 1 d U . .
H43A H 0.5891 0.2012 1.0863 0.104 Uiso 1 1 calc R . .
C44 C 0.6377(5) 0.1993(5) 1.0348(5) 0.102(4) Uani 1 1 d U . .
H44A H 0.6660 0.1950 1.0575 0.123 Uiso 1 1 calc R . .
C45 C 0.6418(4) 0.2020(4) 0.9860(5) 0.085(3) Uani 1 1 d U . .
H45A H 0.6730 0.1995 0.9744 0.102 Uiso 1 1 calc R . .
C46 C 0.6001(4) 0.2084(3) 0.9520(4) 0.067(2) Uani 1 1 d U . .
H46A H 0.6039 0.2114 0.9179 0.080 Uiso 1 1 calc R . .
C52 C 0.4325(4) 0.1351(3) 0.8955(3) 0.061(2) Uani 1 1 d U . .
C53 C 0.4205(4) 0.0921(3) 0.8928(4) 0.076(3) Uani 1 1 d U . .
H53A H 0.3924 0.0828 0.8723 0.091 Uiso 1 1 calc R . .
C54 C 0.4502(5) 0.0632(4) 0.9203(5) 0.088(4) Uani 1 1 d U . .
H54A H 0.4412 0.0344 0.9196 0.106 Uiso 1 1 calc R . .
C55 C 0.4922(6) 0.0758(3) 0.9486(4) 0.089(4) Uani 1 1 d U . .
H55A H 0.5129 0.0558 0.9664 0.107 Uiso 1 1 calc R . .
C56 C 0.5037(4) 0.1197(3) 0.9506(4) 0.070(3) Uani 1 1 d U . .
H56A H 0.5324 0.1288 0.9702 0.084 Uiso 1 1 calc R . .
C62 C 0.4022(3) 0.1694(3) 0.8702(3) 0.060(2) Uani 1 1 d U . .
C63 C 0.3587(4) 0.1624(4) 0.8384(4) 0.078(3) Uani 1 1 d U . .
H63A H 0.3482 0.1345 0.8306 0.094 Uiso 1 1 calc R . .
C64 C 0.3309(4) 0.1968(5) 0.8183(5) 0.087(3) Uani 1 1 d U . .
H64A H 0.3015 0.1926 0.7972 0.105 Uiso 1 1 calc R . .
C65 C 0.3474(4) 0.2363(4) 0.8302(4) 0.079(3) Uani 1 1 d U . .
H65A H 0.3287 0.2599 0.8178 0.095 Uiso 1 1 calc R . .
C66 C 0.3918(4) 0.2428(3) 0.8606(4) 0.066(2) Uani 1 1 d U . .
H66A H 0.4029 0.2707 0.8673 0.079 Uiso 1 1 calc R . .
C72 C 0.4560(3) 0.5631(3) 0.9455(3) 0.0493(18) Uani 1 1 d U . .
C73 C 0.4803(3) 0.5958(3) 0.9241(3) 0.0531(19) Uani 1 1 d U . .
H73A H 0.4704 0.6240 0.9290 0.064 Uiso 1 1 calc R . .
C74 C 0.5189(4) 0.5881(3) 0.8955(4) 0.066(2) Uani 1 1 d U . .
C75 C 0.5338(4) 0.5451(3) 0.8907(4) 0.070(3) Uani 1 1 d U . .
H75A H 0.5603 0.5382 0.8725 0.084 Uiso 1 1 calc R . .
C76 C 0.5079(3) 0.5133(3) 0.9137(4) 0.061(2) Uani 1 1 d U . .
H76A H 0.5182 0.4850 0.9109 0.073 Uiso 1 1 calc R . .
C77 C 0.5432(5) 0.6248(4) 0.8685(5) 0.088(4) Uani 1 1 d U . .
C78 C 0.5058(7) 0.6408(5) 0.8256(6) 0.128(6) Uani 1 1 d U . .
H78A H 0.4760 0.6506 0.8391 0.192 Uiso 1 1 calc R . .
H78B H 0.4975 0.6178 0.8022 0.192 Uiso 1 1 calc R . .
H78C H 0.5203 0.6641 0.8085 0.192 Uiso 1 1 calc R . .
C79 C 0.5903(6) 0.6092(5) 0.8454(7) 0.125(6) Uani 1 1 d U . .
H79A H 0.6147 0.5994 0.8719 0.187 Uiso 1 1 calc R . .
H79B H 0.6041 0.6325 0.8277 0.187 Uiso 1 1 calc R . .
H79C H 0.5815 0.5861 0.8223 0.187 Uiso 1 1 calc R . .
C80 C 0.5559(6) 0.6610(4) 0.9044(6) 0.114(5) Uani 1 1 d U . .
H80A H 0.5262 0.6704 0.9183 0.171 Uiso 1 1 calc R . .
H80B H 0.5695 0.6844 0.8868 0.171 Uiso 1 1 calc R . .
H80C H 0.5800 0.6514 0.9312 0.171 Uiso 1 1 calc R . .
C82 C 0.4125(3) 0.5698(2) 0.9746(3) 0.0457(17) Uani 1 1 d U . .
C83 C 0.3907(3) 0.6078(3) 0.9881(3) 0.055(2) Uani 1 1 d U . .
H83A H 0.4047 0.6339 0.9802 0.066 Uiso 1 1 calc R . .
C84 C 0.3483(3) 0.6070(3) 1.0132(3) 0.056(2) Uani 1 1 d U A .
C85 C 0.3288(3) 0.5671(3) 1.0248(4) 0.058(2) Uani 1 1 d U . .
H85A H 0.3003 0.5658 1.0418 0.070 Uiso 1 1 calc R . .
C86 C 0.3513(3) 0.5299(3) 1.0116(3) 0.055(2) Uani 1 1 d U . .
C87 C 0.3243(3) 0.6494(3) 1.0269(3) 0.062(2) Uani 1 1 d DU . .
C88 C 0.2847(7) 0.6431(9) 1.0631(7) 0.089(7) Uiso 0.50 1 d PDU A 1
H88A H 0.2949 0.6206 1.0865 0.133 Uiso 0.50 1 calc PR A 1
H88B H 0.2535 0.6354 1.0442 0.133 Uiso 0.50 1 calc PR A 1
H88C H 0.2806 0.6693 1.0812 0.133 Uiso 0.50 1 calc PR A 1
C89 C 0.3647(7) 0.6805(7) 1.0500(8) 0.086(6) Uiso 0.50 1 d PDU A 1
H89A H 0.3777 0.6704 1.0830 0.129 Uiso 0.50 1 calc PR A 1
H89B H 0.3505 0.7085 1.0530 0.129 Uiso 0.50 1 calc PR A 1
H89C H 0.3913 0.6820 1.0287 0.129 Uiso 0.50 1 calc PR A 1
C90 C 0.2999(8) 0.6706(8) 0.9777(7) 0.092(7) Uiso 0.50 1 d PDU A 1
H90A H 0.2688 0.6566 0.9671 0.137 Uiso 0.50 1 calc PR A 1
H90B H 0.3219 0.6680 0.9517 0.137 Uiso 0.50 1 calc PR A 1
H90C H 0.2939 0.7004 0.9839 0.137 Uiso 0.50 1 calc PR A 1
C88' C 0.2714(6) 0.6430(10) 1.0414(9) 0.103(8) Uiso 0.50 1 d PDU A 2
H88D H 0.2719 0.6222 1.0681 0.154 Uiso 0.50 1 calc PR A 2
H88E H 0.2501 0.6330 1.0126 0.154 Uiso 0.50 1 calc PR A 2
H88F H 0.2588 0.6698 1.0527 0.154 Uiso 0.50 1 calc PR A 2
C89' C 0.3577(7) 0.6689(8) 1.0709(7) 0.082(6) Uiso 0.50 1 d PDU A 2
H89D H 0.3597 0.6496 1.0992 0.123 Uiso 0.50 1 calc PR A 2
H89E H 0.3438 0.6958 1.0803 0.123 Uiso 0.50 1 calc PR A 2
H89F H 0.3905 0.6735 1.0609 0.123 Uiso 0.50 1 calc PR A 2
C90' C 0.3212(9) 0.6814(8) 0.9820(7) 0.098(8) Uiso 0.50 1 d PDU A 2
H90D H 0.3501 0.6996 0.9852 0.147 Uiso 0.50 1 calc PR A 2
H90E H 0.2916 0.6986 0.9821 0.147 Uiso 0.50 1 calc PR A 2
H90F H 0.3199 0.6657 0.9508 0.147 Uiso 0.50 1 calc PR A 2
C92 C 0.3376(4) 0.4856(3) 1.0218(4) 0.062(2) Uani 1 1 d U . .
C93 C 0.2975(4) 0.4738(3) 1.0476(5) 0.077(3) Uani 1 1 d U . .
H93A H 0.2784 0.4949 1.0611 0.092 Uiso 1 1 calc R . .
C94 C 0.2854(4) 0.4303(4) 1.0535(5) 0.087(3) Uani 1 1 d U B .
C95 C 0.3144(4) 0.4013(3) 1.0323(5) 0.090(4) Uani 1 1 d U . .
H95A H 0.3066 0.3723 1.0342 0.108 Uiso 1 1 calc R . .
C96 C 0.3556(4) 0.4136(3) 1.0076(5) 0.079(3) Uani 1 1 d U . .
H96A H 0.3751 0.3925 0.9946 0.095 Uiso 1 1 calc R . .
C97 C 0.2429(5) 0.4173(4) 1.0846(6) 0.117(5) Uani 1 1 d DU . .
C98 C 0.2202(9) 0.4565(6) 1.1079(9) 0.088(7) Uiso 0.50 1 d PDU B 1
H98A H 0.2062 0.4753 1.0815 0.133 Uiso 0.50 1 calc PR B 1
H98B H 0.2457 0.4715 1.1290 0.133 Uiso 0.50 1 calc PR B 1
H98C H 0.1943 0.4475 1.1279 0.133 Uiso 0.50 1 calc PR B 1
C99 C 0.2044(10) 0.3921(8) 1.0523(10) 0.121(9) Uiso 0.50 1 d PDU B 1
H99A H 0.1896 0.4100 1.0254 0.181 Uiso 0.50 1 calc PR B 1
H99B H 0.1790 0.3824 1.0724 0.181 Uiso 0.50 1 calc PR B 1
H99C H 0.2200 0.3677 1.0383 0.181 Uiso 0.50 1 calc PR B 1
C100 C 0.2650(11) 0.3887(8) 1.1294(9) 0.122(9) Uiso 0.50 1 d PDU B 1
H10A H 0.2974 0.3993 1.1421 0.183 Uiso 0.50 1 calc PR B 1
H10B H 0.2681 0.3597 1.1178 0.183 Uiso 0.50 1 calc PR B 1
H10C H 0.2433 0.3893 1.1558 0.183 Uiso 0.50 1 calc PR B 1
C98' C 0.2455(14) 0.3693(7) 1.0951(13) 0.153(11) Uiso 0.50 1 d PDU B 2
H98D H 0.2286 0.3541 1.0668 0.230 Uiso 0.50 1 calc PR B 2
H98E H 0.2296 0.3631 1.1249 0.230 Uiso 0.50 1 calc PR B 2
H98F H 0.2798 0.3605 1.1001 0.230 Uiso 0.50 1 calc PR B 2
C99' C 0.2371(12) 0.4427(9) 1.1314(9) 0.117(9) Uiso 0.50 1 d PDU B 2
H99D H 0.2214 0.4697 1.1222 0.175 Uiso 0.50 1 calc PR B 2
H99E H 0.2694 0.4478 1.1494 0.175 Uiso 0.50 1 calc PR B 2
H99F H 0.2168 0.4270 1.1526 0.175 Uiso 0.50 1 calc PR B 2
C00' C 0.1969(12) 0.4254(11) 1.0455(11) 0.162(13) Uiso 0.50 1 d PDU B 2
H00A H 0.2024 0.4509 1.0265 0.243 Uiso 0.50 1 calc PR B 2
H00B H 0.1677 0.4290 1.0628 0.243 Uiso 0.50 1 calc PR B 2
H00C H 0.1923 0.4013 1.0229 0.243 Uiso 0.50 1 calc PR B 2
C102 C 0.5560(4) -0.0309(3) 0.6908(3) 0.054(2) Uani 1 1 d U . .
C103 C 0.5193(4) -0.0567(3) 0.6661(4) 0.062(2) Uani 1 1 d U . .
H10D H 0.5263 -0.0852 0.6592 0.075 Uiso 1 1 calc R . .
C104 C 0.4717(4) -0.0400(3) 0.6516(4) 0.072(3) Uani 1 1 d U C .
C105 C 0.4635(3) 0.0026(3) 0.6624(4) 0.061(2) Uani 1 1 d U . .
H10E H 0.4324 0.0148 0.6528 0.073 Uiso 1 1 calc R . .
C106 C 0.5006(3) 0.0271(3) 0.6871(4) 0.059(2) Uani 1 1 d U . .
H10F H 0.4940 0.0556 0.6945 0.071 Uiso 1 1 calc R . .
C107 C 0.4313(4) -0.0671(4) 0.6198(4) 0.086(3) Uani 1 1 d DU . .
C108 C 0.4501(11) -0.1124(7) 0.6121(11) 0.119(9) Uiso 0.50 1 d PDU C 1
H10G H 0.4476 -0.1290 0.6422 0.179 Uiso 0.50 1 calc PR C 1
H10H H 0.4844 -0.1114 0.6051 0.179 Uiso 0.50 1 calc PR C 1
H10I H 0.4302 -0.1256 0.5842 0.179 Uiso 0.50 1 calc PR C 1
C109 C 0.3852(8) -0.0685(9) 0.6471(9) 0.105(8) Uiso 0.50 1 d PDU C 1
H10J H 0.3821 -0.0421 0.6650 0.158 Uiso 0.50 1 calc PR C 1
H10K H 0.3877 -0.0920 0.6706 0.158 Uiso 0.50 1 calc PR C 1
H10L H 0.3564 -0.0725 0.6230 0.158 Uiso 0.50 1 calc PR C 1
C110 C 0.4208(9) -0.0446(7) 0.5691(7) 0.084(6) Uiso 0.50 1 d PDU C 1
H11A H 0.4034 -0.0182 0.5735 0.127 Uiso 0.50 1 calc PR C 1
H11B H 0.4006 -0.0628 0.5460 0.127 Uiso 0.50 1 calc PR C 1
H11C H 0.4518 -0.0385 0.5556 0.127 Uiso 0.50 1 calc PR C 1
C08' C 0.3970(11) -0.0401(9) 0.5835(10) 0.126(9) Uiso 0.50 1 d PDU C 2
H08A H 0.3806 -0.0189 0.6021 0.190 Uiso 0.50 1 calc PR C 2
H08B H 0.3724 -0.0583 0.5654 0.190 Uiso 0.50 1 calc PR C 2
H08C H 0.4163 -0.0261 0.5599 0.190 Uiso 0.50 1 calc PR C 2
C09' C 0.4548(12) -0.1024(8) 0.5897(11) 0.133(10) Uiso 0.50 1 d PDU C 2
H09A H 0.4604 -0.0916 0.5569 0.200 Uiso 0.50 1 calc PR C 2
H09B H 0.4327 -0.1266 0.5858 0.200 Uiso 0.50 1 calc PR C 2
H09C H 0.4861 -0.1111 0.6075 0.200 Uiso 0.50 1 calc PR C 2
C10' C 0.4012(10) -0.0887(9) 0.6576(9) 0.112(8) Uiso 0.50 1 d PDU C 2
H10M H 0.3881 -0.0674 0.6787 0.169 Uiso 0.50 1 calc PR C 2
H10N H 0.4224 -0.1080 0.6783 0.169 Uiso 0.50 1 calc PR C 2
H10O H 0.3741 -0.1045 0.6399 0.169 Uiso 0.50 1 calc PR C 2
C112 C 0.6074(3) -0.0461(3) 0.7066(4) 0.056(2) Uani 1 1 d U . .
C113 C 0.6273(4) -0.0865(3) 0.7061(4) 0.065(2) Uani 1 1 d U . .
H11D H 0.6067 -0.1098 0.6970 0.078 Uiso 1 1 calc R . .
C114 C 0.6778(4) -0.0926(3) 0.7190(4) 0.065(2) Uani 1 1 d DU D .
C115 C 0.7072(4) -0.0579(3) 0.7365(4) 0.066(2) Uani 1 1 d U . .
H11E H 0.7411 -0.0618 0.7464 0.079 Uiso 1 1 calc R . .
C116 C 0.6863(3) -0.0180(3) 0.7390(4) 0.056(2) Uani 1 1 d U . .
C117 C 0.7009(4) -0.1372(3) 0.7153(4) 0.082(3) Uani 1 1 d DU . .
C118 C 0.7587(6) -0.1353(8) 0.7256(10) 0.120(8) Uiso 0.50 1 d PDU D 1
H11F H 0.7725 -0.1267 0.6953 0.180 Uiso 0.50 1 calc PR D 1
H11G H 0.7713 -0.1631 0.7358 0.180 Uiso 0.50 1 calc PR D 1
H11H H 0.7680 -0.1149 0.7519 0.180 Uiso 0.50 1 calc PR D 1
C119 C 0.6798(10) -0.1670(7) 0.7559(9) 0.126(9) Uiso 0.50 1 d PDU D 1
H11I H 0.6440 -0.1677 0.7502 0.189 Uiso 0.50 1 calc PR D 1
H11J H 0.6898 -0.1559 0.7891 0.189 Uiso 0.50 1 calc PR D 1
H11K H 0.6928 -0.1955 0.7531 0.189 Uiso 0.50 1 calc PR D 1
C120 C 0.6853(10) -0.1567(7) 0.6621(7) 0.126(9) Uiso 0.50 1 d PDU D 1
H12A H 0.6495 -0.1571 0.6558 0.188 Uiso 0.50 1 calc PR D 1
H12B H 0.6979 -0.1855 0.6609 0.188 Uiso 0.50 1 calc PR D 1
H12C H 0.6989 -0.1396 0.6368 0.188 Uiso 0.50 1 calc PR D 1
C18' C 0.6615(8) -0.1713(6) 0.6970(10) 0.116(8) Uiso 0.50 1 d PDU D 2
H18A H 0.6546 -0.1698 0.6609 0.174 Uiso 0.50 1 calc PR D 2
H18B H 0.6313 -0.1661 0.7123 0.174 Uiso 0.50 1 calc PR D 2
H18C H 0.6740 -0.1994 0.7065 0.174 Uiso 0.50 1 calc PR D 2
C19' C 0.7416(8) -0.1340(8) 0.6776(9) 0.126(9) Uiso 0.50 1 d PDU D 2
H19A H 0.7256 -0.1298 0.6439 0.189 Uiso 0.50 1 calc PR D 2
H19B H 0.7607 -0.1601 0.6788 0.189 Uiso 0.50 1 calc PR D 2
H19C H 0.7633 -0.1102 0.6868 0.189 Uiso 0.50 1 calc PR D 2
C20' C 0.7262(10) -0.1503(8) 0.7687(8) 0.135(9) Uiso 0.50 1 d PDU D 2
H20A H 0.7008 -0.1573 0.7903 0.202 Uiso 0.50 1 calc PR D 2
H20B H 0.7459 -0.1268 0.7831 0.202 Uiso 0.50 1 calc PR D 2
H20C H 0.7473 -0.1748 0.7657 0.202 Uiso 0.50 1 calc PR D 2
C122 C 0.7102(3) 0.0226(3) 0.7589(3) 0.053(2) Uani 1 1 d U . .
C123 C 0.7588(3) 0.0263(3) 0.7764(4) 0.059(2) Uani 1 1 d U . .
H12D H 0.7794 0.0023 0.7768 0.071 Uiso 1 1 calc R . .
C124 C 0.7790(4) 0.0660(3) 0.7941(4) 0.061(2) Uani 1 1 d U E .
C125 C 0.7464(4) 0.0984(3) 0.7940(4) 0.071(3) Uani 1 1 d U . .
H12E H 0.7578 0.1249 0.8064 0.085 Uiso 1 1 calc R . .
C126 C 0.6964(4) 0.0942(3) 0.7763(4) 0.061(2) Uani 1 1 d U . .
H12F H 0.6754 0.1180 0.7763 0.073 Uiso 1 1 calc R . .
C127 C 0.8338(4) 0.0723(3) 0.8129(4) 0.074(3) Uani 1 1 d DU . .
C128 C 0.8655(9) 0.0315(6) 0.8175(9) 0.086(7) Uiso 0.50 1 d PD E 1
H12G H 0.8863 0.0304 0.7903 0.129 Uiso 0.50 1 calc PR E 1
H12H H 0.8440 0.0069 0.8159 0.129 Uiso 0.50 1 calc PR E 1
H12I H 0.8862 0.0317 0.8493 0.129 Uiso 0.50 1 calc PR E 1
C129 C 0.8550(11) 0.1029(7) 0.7747(8) 0.106(9) Uiso 0.50 1 d PD E 1
H12J H 0.8329 0.1269 0.7681 0.160 Uiso 0.50 1 calc PR E 1
H12K H 0.8580 0.0877 0.7437 0.160 Uiso 0.50 1 calc PR E 1
H12L H 0.8873 0.1130 0.7884 0.160 Uiso 0.50 1 calc PR E 1
C130 C 0.8354(10) 0.0948(7) 0.8649(7) 0.088(8) Uiso 0.50 1 d PD E 1
H13A H 0.8250 0.1241 0.8601 0.132 Uiso 0.50 1 calc PR E 1
H13B H 0.8688 0.0939 0.8814 0.132 Uiso 0.50 1 calc PR E 1
H13C H 0.8133 0.0803 0.8853 0.132 Uiso 0.50 1 calc PR E 1
C28' C 0.8426(10) 0.1078(6) 0.8533(7) 0.082(7) Uiso 0.50 1 d PD E 2
H28A H 0.8316 0.1348 0.8389 0.124 Uiso 0.50 1 calc PR E 2
H28B H 0.8776 0.1094 0.8648 0.124 Uiso 0.50 1 calc PR E 2
H28C H 0.8241 0.1012 0.8813 0.124 Uiso 0.50 1 calc PR E 2
C29' C 0.8534(10) 0.0290(5) 0.8368(9) 0.090(7) Uiso 0.50 1 d PD E 2
H29A H 0.8559 0.0082 0.8105 0.136 Uiso 0.50 1 calc PR E 2
H29B H 0.8306 0.0188 0.8595 0.136 Uiso 0.50 1 calc PR E 2
H29C H 0.8857 0.0334 0.8551 0.136 Uiso 0.50 1 calc PR E 2
C30' C 0.8621(12) 0.0827(9) 0.7675(8) 0.123(11) Uiso 0.50 1 d PD E 2
H30A H 0.8502 0.1095 0.7529 0.185 Uiso 0.50 1 calc PR E 2
H30B H 0.8566 0.0603 0.7428 0.185 Uiso 0.50 1 calc PR E 2
H30C H 0.8972 0.0850 0.7784 0.185 Uiso 0.50 1 calc PR E 2
P5 P 0.7500 0.2500 0.5000 0.439 Uiso 1 2 d SD . .
F51 F 0.7568(15) 0.2850(10) 0.5431(11) 0.491 Uiso 1 1 d D . .
F52 F 0.7884(13) 0.2203(11) 0.5312(13) 0.523 Uiso 1 1 d D . .
F53 F 0.7069(12) 0.2299(13) 0.5274(15) 0.530 Uiso 1 1 d D . .
O5 O 0.5000 0.486(2) 0.2500 0.48(4) Uiso 1 2 d S . .
O6 O 0.7580(18) -0.0368(15) -0.0986(17) 0.48(3) Uiso 1 1 d . . .

loop_
_atom_site_aniso_label
_atom_site_aniso_U_11
_atom_site_aniso_U_22
_atom_site_aniso_U_33
_atom_site_aniso_U_23
_atom_site_aniso_U_13
_atom_site_aniso_U_12
Pt1 0.0572(2) 0.03190(18) 0.0529(2) -0.00623(12) 0.01224(14) 0.00685(12)
Pt2 0.0557(2) 0.03015(18) 0.0568(2) -0.01023(12) 0.01270(14) 0.00560(12)
Ru 0.0557(4) 0.0302(3) 0.0506(4) -0.0016(2) 0.0142(3) -0.0017(3)
P1 0.105(3) 0.087(2) 0.094(2) 0.0013(18) 0.016(2) 0.0078(19)
P2 0.155(4) 0.091(3) 0.094(3) 0.000(2) 0.018(3) 0.021(3)
P3 0.087(2) 0.0511(15) 0.117(3) 0.0133(16) 0.0085(18) 0.0000(14)
P4 0.189(8) 0.190(10) 0.084(4) 0.000 -0.003(5) 0.000
F1 0.51(4) 0.096(9) 0.51(4) 0.083(15) 0.29(3) 0.133(15)
F2 0.222(13) 0.249(16) 0.177(11) 0.043(10) 0.112(11) 0.097(12)
F3 0.282(19) 0.119(10) 0.43(3) -0.088(13) 0.141(19) -0.103(11)
F4 0.164(9) 0.203(12) 0.137(8) 0.022(8) 0.067(7) 0.023(8)
F5 0.201(16) 0.52(4) 0.192(16) -0.050(19) -0.078(13) 0.06(2)
F6 0.148(9) 0.260(16) 0.133(8) -0.012(9) -0.004(7) 0.017(9)
F11 0.181(14) 0.44(3) 0.36(3) -0.13(3) -0.042(16) 0.175(19)
F12 0.202(11) 0.137(8) 0.124(7) -0.027(6) 0.015(7) -0.019(8)
F13 0.237(17) 0.243(19) 0.29(2) -0.111(17) -0.047(16) 0.096(15)
F14 0.293(17) 0.176(12) 0.146(9) -0.080(9) 0.044(10) -0.025(11)
F15 0.52(4) 0.182(15) 0.155(12) 0.018(10) 0.116(17) -0.066(18)
F16 0.35(2) 0.160(12) 0.215(14) -0.017(11) 0.128(15) -0.062(14)
F31 0.162(8) 0.091(6) 0.170(9) 0.043(6) -0.047(7) -0.011(5)
F32 0.257(17) 0.240(18) 0.33(2) 0.116(17) 0.179(17) 0.023(14)
F33 0.211(13) 0.128(9) 0.37(2) 0.100(12) -0.122(14) -0.002(9)
F34 0.176(14) 0.31(3) 0.50(4) 0.10(3) 0.16(2) 0.014(15)
F35 0.43(3) 0.092(7) 0.220(14) -0.003(8) -0.170(16) -0.033(11)
F36 0.37(2) 0.108(9) 0.30(2) -0.079(11) -0.043(19) 0.048(12)
F41 0.191(14) 0.45(3) 0.153(11) -0.055(16) -0.056(10) -0.003(17)
F42 0.230(17) 0.47(4) 0.116(10) 0.007(15) 0.005(10) -0.040(19)
F43 0.50(6) 0.26(4) 0.26(3) 0.000 0.09(4) 0.000
F44 0.55(8) 0.13(2) 0.63(9) 0.000 -0.09(7) 0.000
O1 0.222(15) 0.150(12) 0.86(5) 0.29(2) 0.37(3) 0.141(12)
O2 0.36(4) 0.55(6) 0.35(4) -0.22(4) 0.02(3) 0.12(4)
N1 0.055(4) 0.029(3) 0.050(4) -0.001(3) 0.013(3) 0.000(3)
N2 0.047(3) 0.024(3) 0.050(3) -0.005(2) 0.014(3) 0.004(2)
N3 0.069(4) 0.038(4) 0.060(4) 0.000(3) 0.023(4) -0.001(3)
N4 0.060(4) 0.035(4) 0.064(5) 0.001(3) -0.002(3) -0.002(3)
N5 0.070(4) 0.039(4) 0.057(4) 0.000(3) 0.021(3) -0.015(3)
N6 0.063(4) 0.054(4) 0.051(4) -0.007(3) 0.018(3) -0.010(3)
N7 0.057(4) 0.038(4) 0.055(4) -0.004(3) 0.021(3) 0.003(3)
N8 0.063(4) 0.034(3) 0.051(4) -0.007(3) 0.016(3) 0.006(3)
N9 0.067(5) 0.038(4) 0.077(5) -0.003(3) 0.022(4) 0.001(3)
N10 0.063(4) 0.040(4) 0.061(4) -0.010(3) 0.018(3) 0.002(3)
N11 0.073(5) 0.030(3) 0.051(4) -0.012(3) 0.004(3) 0.001(3)
N12 0.055(4) 0.039(4) 0.059(4) -0.014(3) 0.007(3) 0.007(3)
C2 0.054(4) 0.034(4) 0.058(5) -0.010(3) 0.013(4) 0.014(3)
C3 0.063(5) 0.027(4) 0.063(5) 0.000(3) 0.010(4) 0.007(3)
C4 0.067(5) 0.031(4) 0.069(5) 0.001(4) 0.014(4) 0.005(4)
C5 0.088(7) 0.041(5) 0.078(6) 0.011(4) 0.030(5) -0.005(4)
C6 0.082(6) 0.041(5) 0.074(6) -0.001(4) 0.038(5) 0.000(4)
C7 0.059(5) 0.040(4) 0.057(5) -0.002(4) 0.019(4) 0.007(4)
C8 0.044(4) 0.039(4) 0.052(4) -0.006(3) 0.008(3) 0.008(3)
C9 0.052(4) 0.033(4) 0.060(5) -0.002(3) 0.012(4) -0.002(3)
C11 0.047(4) 0.025(3) 0.054(4) -0.002(3) 0.008(3) 0.002(3)
C12 0.047(4) 0.032(4) 0.046(4) -0.004(3) 0.012(3) 0.005(3)
C13 0.056(4) 0.033(4) 0.060(5) -0.002(3) 0.015(4) 0.000(3)
C14 0.056(4) 0.035(4) 0.057(5) -0.008(3) 0.018(4) -0.005(3)
C21 0.064(5) 0.039(4) 0.058(5) -0.009(4) 0.011(4) 0.004(4)
C22 0.060(5) 0.037(4) 0.056(5) -0.011(4) 0.009(4) 0.010(4)
C23 0.050(4) 0.033(4) 0.058(5) -0.007(3) 0.012(4) 0.003(3)
C24 0.049(4) 0.035(4) 0.066(5) -0.004(4) 0.013(4) 0.003(3)
C32 0.101(7) 0.044(5) 0.051(5) 0.007(4) 0.005(5) -0.007(5)
C33 0.113(9) 0.088(8) 0.057(6) 0.000(5) 0.021(6) 0.007(7)
C34 0.154(13) 0.088(9) 0.056(7) -0.001(6) 0.040(8) -0.006(8)
C35 0.106(9) 0.098(9) 0.084(8) -0.007(7) 0.046(7) -0.008(7)
C36 0.087(7) 0.066(6) 0.064(6) 0.002(5) 0.024(5) 0.000(5)
C42 0.083(6) 0.040(5) 0.059(5) 0.001(4) 0.002(5) -0.002(4)
C43 0.111(9) 0.081(8) 0.067(7) 0.004(6) -0.005(6) 0.017(7)
C44 0.089(9) 0.124(12) 0.087(9) 0.010(8) -0.019(7) 0.023(8)
C45 0.062(6) 0.089(8) 0.101(9) 0.000(7) -0.009(6) 0.003(6)
C46 0.068(6) 0.054(6) 0.079(7) -0.002(5) 0.008(5) 0.003(4)
C52 0.079(6) 0.051(5) 0.059(5) -0.013(4) 0.030(5) -0.023(5)
C53 0.093(7) 0.059(6) 0.082(7) -0.015(5) 0.035(6) -0.034(6)
C54 0.127(10) 0.050(6) 0.091(8) -0.012(6) 0.027(8) -0.038(7)
C55 0.164(12) 0.036(5) 0.074(7) 0.010(5) 0.045(8) 0.001(6)
C56 0.106(8) 0.035(5) 0.072(6) 0.009(4) 0.028(6) 0.000(5)
C62 0.065(5) 0.065(6) 0.055(5) -0.008(4) 0.024(4) -0.015(4)
C63 0.076(7) 0.093(8) 0.068(6) -0.017(6) 0.019(5) -0.027(6)
C64 0.060(6) 0.119(11) 0.082(8) -0.008(7) 0.006(5) -0.015(7)
C65 0.067(6) 0.092(8) 0.080(7) 0.005(6) 0.017(5) 0.015(6)
C66 0.062(5) 0.066(6) 0.070(6) 0.001(5) 0.011(5) 0.008(5)
C72 0.047(4) 0.040(4) 0.060(5) -0.008(4) -0.002(4) 0.005(3)
C73 0.056(5) 0.042(4) 0.063(5) -0.002(4) 0.012(4) 0.006(4)
C74 0.069(6) 0.054(5) 0.079(6) -0.006(5) 0.025(5) -0.004(4)
C75 0.064(6) 0.066(6) 0.085(7) -0.010(5) 0.027(5) 0.006(5)
C76 0.054(5) 0.044(5) 0.089(7) -0.002(4) 0.023(5) 0.011(4)
C77 0.097(8) 0.060(7) 0.114(9) 0.019(6) 0.048(7) -0.004(6)
C78 0.154(14) 0.108(12) 0.126(12) 0.042(10) 0.033(11) -0.005(10)
C79 0.127(12) 0.100(11) 0.164(14) -0.009(10) 0.096(11) -0.011(9)
C80 0.114(11) 0.076(9) 0.155(14) -0.011(9) 0.036(10) -0.031(8)
C82 0.051(4) 0.037(4) 0.048(4) -0.011(3) 0.002(3) 0.009(3)
C83 0.064(5) 0.036(4) 0.066(5) -0.008(4) 0.013(4) 0.010(4)
C84 0.062(5) 0.048(5) 0.061(5) -0.010(4) 0.011(4) 0.010(4)
C85 0.061(5) 0.045(5) 0.072(6) -0.002(4) 0.022(4) 0.007(4)
C86 0.054(5) 0.051(5) 0.063(5) -0.003(4) 0.023(4) 0.005(4)
C87 0.064(5) 0.046(5) 0.079(6) -0.012(4) 0.019(5) 0.013(4)
C92 0.065(5) 0.043(5) 0.081(6) -0.005(4) 0.022(5) 0.004(4)
C93 0.075(7) 0.054(6) 0.108(9) -0.001(5) 0.044(6) 0.000(5)
C94 0.081(7) 0.063(7) 0.124(10) 0.014(6) 0.047(7) -0.001(6)
C95 0.092(8) 0.047(6) 0.139(11) 0.010(6) 0.047(8) -0.007(5)
C96 0.098(8) 0.034(5) 0.113(9) 0.004(5) 0.038(7) 0.002(5)
C97 0.092(9) 0.084(9) 0.186(16) 0.022(10) 0.069(10) -0.006(7)
C102 0.074(6) 0.043(4) 0.046(4) -0.003(4) 0.008(4) 0.000(4)
C103 0.076(6) 0.042(5) 0.067(6) -0.008(4) 0.004(5) -0.005(4)
C104 0.084(7) 0.060(6) 0.066(6) -0.015(5) -0.015(5) -0.005(5)
C105 0.052(5) 0.060(6) 0.069(6) -0.004(5) -0.002(4) 0.002(4)
C106 0.063(5) 0.048(5) 0.068(6) -0.003(4) 0.014(4) 0.008(4)
C107 0.088(8) 0.082(8) 0.087(8) -0.009(6) 0.002(6) -0.006(6)
C112 0.062(5) 0.041(5) 0.065(5) -0.011(4) 0.010(4) 0.002(4)
C113 0.081(6) 0.027(4) 0.083(6) -0.016(4) -0.004(5) 0.009(4)
C114 0.083(7) 0.034(4) 0.076(6) -0.009(4) 0.005(5) 0.014(4)
C115 0.086(7) 0.043(5) 0.068(6) -0.006(4) 0.010(5) 0.018(5)
C116 0.063(5) 0.038(5) 0.068(6) -0.006(4) 0.009(4) 0.013(4)
C117 0.101(8) 0.038(5) 0.107(9) -0.017(5) 0.006(7) 0.019(5)
C122 0.064(5) 0.038(4) 0.059(5) -0.011(4) 0.009(4) 0.002(4)
C123 0.060(5) 0.056(5) 0.063(5) -0.013(4) 0.005(4) 0.016(4)
C124 0.073(6) 0.049(5) 0.062(5) -0.004(4) 0.008(4) 0.000(4)
C125 0.080(7) 0.061(6) 0.069(6) -0.021(5) -0.002(5) -0.015(5)
C126 0.068(6) 0.043(5) 0.073(6) -0.016(4) 0.010(4) 0.002(4)
C127 0.066(6) 0.075(7) 0.081(7) -0.016(5) -0.002(5) 0.002(5)

loop_
_atom_type_symbol
_atom_type_description
_atom_type_scat_dispersion_real
_atom_type_scat_dispersion_imag
_atom_type_scat_source
C C 0.0033 0.0016 'International Tables Vol C Tables 4.2.6.8 and 6.1.1.4'
H H 0.0000 0.0000 'International Tables Vol C Tables 4.2.6.8 and 6.1.1.4'
N N 0.0061 0.0033 'International Tables Vol C Tables 4.2.6.8 and 6.1.1.4'
O O 0.0106 0.0060 'International Tables Vol C Tables 4.2.6.8 and 6.1.1.4'
F F 0.0171 0.0103 'International Tables Vol C Tables 4.2.6.8 and 6.1.1.4'
P P 0.1023 0.0942 'International Tables Vol C Tables 4.2.6.8 and 6.1.1.4'
Cl Cl 0.1484 0.1585 'International Tables Vol C Tables 4.2.6.8 and 6.1.1.4'
Ru Ru -1.2594 0.8363 'International Tables Vol C Tables 4.2.6.8 and 6.1.1.4'
Pt Pt -1.7033 8.3905 'International Tables Vol C Tables 4.2.6.8 and 6.1.1.4'

loop_
_geom_angle_atom_site_label_1
_geom_angle_atom_site_label_2
_geom_angle_atom_site_label_3
_geom_angle
_geom_angle_site_symmetry_1
_geom_angle_site_symmetry_3
_geom_angle_publ_flag
N8 Pt1 C22 179.4(3) . . ?
N8 Pt1 N9 80.6(3) . . ?
C22 Pt1 N9 99.8(3) . . ?
N8 Pt1 N7 80.3(3) . . ?
C22 Pt1 N7 99.3(3) . . ?
N9 Pt1 N7 160.8(3) . . ?
N11 Pt2 C24 175.1(3) . . ?
N11 Pt2 N10 80.2(3) . . ?
C24 Pt2 N10 102.2(3) . . ?
N11 Pt2 N12 81.0(3) . . ?
C24 Pt2 N12 96.7(3) . . ?
N10 Pt2 N12 161.1(3) . . ?
N5 Ru N4 94.0(3) . . ?
N5 Ru N6 79.5(3) . . ?
N4 Ru N6 172.6(3) . . ?
N5 Ru N2 93.2(2) . . ?
N4 Ru N2 95.1(3) . . ?
N6 Ru N2 88.7(3) . . ?
N5 Ru N3 89.3(3) . . ?
N4 Ru N3 78.5(3) . . ?
N6 Ru N3 97.9(3) . . ?
N2 Ru N3 173.3(3) . . ?
N5 Ru N1 171.3(3) . . ?
N4 Ru N1 91.8(3) . . ?
N6 Ru N1 95.0(3) . . ?
N2 Ru N1 79.8(2) . . ?
N3 Ru N1 98.3(3) . . ?
F1 P1 F3 171.3(17) . . ?
F1 P1 F5 82.3(14) . . ?
F3 P1 F5 89.0(14) . . ?
F1 P1 F6 97.4(15) . . ?
F3 P1 F6 91.3(11) . . ?
F5 P1 F6 179.0(11) . . ?
F1 P1 F2 87.9(10) . . ?
F3 P1 F2 91.9(10) . . ?
F5 P1 F2 88.2(10) . . ?
F6 P1 F2 90.9(8) . . ?
F1 P1 F4 92.8(10) . . ?
F3 P1 F4 87.4(9) . . ?
F5 P1 F4 91.4(10) . . ?
F6 P1 F4 89.5(7) . . ?
F2 P1 F4 179.2(10) . . ?
F11 P2 F15 96.5(16) . . ?
F11 P2 F16 93.8(15) . . ?
F15 P2 F16 169.5(15) . . ?
F11 P2 F13 175.8(17) . . ?
F15 P2 F13 87.8(13) . . ?
F16 P2 F13 82.0(12) . . ?
F11 P2 F12 93.0(10) . . ?
F15 P2 F12 93.4(8) . . ?
F16 P2 F12 88.2(7) . . ?
F13 P2 F12 86.3(8) . . ?
F11 P2 F14 90.9(10) . . ?
F15 P2 F14 90.8(9) . . ?
F16 P2 F14 86.8(8) . . ?
F13 P2 F14 89.5(9) . . ?
F12 P2 F14 173.9(8) . . ?
F32 P3 F35 106.5(14) . . ?
F32 P3 F36 83.5(12) . . ?
F35 P3 F36 170.0(15) . . ?
F32 P3 F34 172.1(16) . . ?
F35 P3 F34 80.3(13) . . ?
F36 P3 F34 89.7(15) . . ?
F32 P3 F33 88.2(10) . . ?
F35 P3 F33 91.9(8) . . ?
F36 P3 F33 87.8(9) . . ?
F34 P3 F33 95.7(11) . . ?
F32 P3 F31 92.3(9) . . ?
F35 P3 F31 90.3(6) . . ?
F36 P3 F31 89.8(8) . . ?
F34 P3 F31 83.6(10) . . ?
F33 P3 F31 177.5(9) . . ?
F44 P4 F42 97.4(12) . . ?
F44 P4 F42 97.4(12) . 2 ?
F42 P4 F42 165(2) . 2 ?
F44 P4 F41 87.9(11) . 2 ?
F42 P4 F41 90.1(9) . 2 ?
F42 P4 F41 90.4(9) 2 2 ?
F44 P4 F41 87.9(12) . . ?
F42 P4 F41 90.4(9) . . ?
F42 P4 F41 90.1(9) 2 . ?
F41 P4 F41 176(2) 2 . ?
F44 P4 F43 180.000(11) . . ?
F42 P4 F43 82.6(12) . . ?
F42 P4 F43 82.6(12) 2 . ?
F41 P4 F43 92.1(11) 2 . ?
F41 P4 F43 92.1(11) . . ?
C2 N1 C12 117.7(6) . . ?
C2 N1 Ru 129.6(5) . . ?
C12 N1 Ru 112.6(5) . . ?
C9 N2 C11 117.7(6) . . ?
C9 N2 Ru 128.7(5) . . ?
C11 N2 Ru 113.7(4) . . ?
C32 N3 C36 119.3(8) . . ?
C32 N3 Ru 115.0(6) . . ?
C36 N3 Ru 125.5(7) . . ?
C46 N4 C42 117.6(8) . . ?
C46 N4 Ru 126.4(7) . . ?
C42 N4 Ru 116.0(6) . . ?
C56 N5 C52 118.8(8) . . ?
C56 N5 Ru 126.4(7) . . ?
C52 N5 Ru 114.7(6) . . ?
C66 N6 C62 118.8(8) . . ?
C66 N6 Ru 126.5(6) . . ?
C62 N6 Ru 114.5(6) . . ?
C76 N7 C72 117.6(7) . . ?
C76 N7 Pt1 128.4(6) . . ?
C72 N7 Pt1 113.9(5) . . ?
C82 N8 C86 122.6(7) . . ?
C82 N8 Pt1 119.1(5) . . ?
C86 N8 Pt1 118.2(6) . . ?
C96 N9 C92 119.0(8) . . ?
C96 N9 Pt1 127.5(7) . . ?
C92 N9 Pt1 113.5(6) . . ?
C106 N10 C102 119.2(8) . . ?
C106 N10 Pt2 127.2(6) . . ?
C102 N10 Pt2 113.5(6) . . ?
C112 N11 C116 122.9(7) . . ?
C112 N11 Pt2 119.0(6) . . ?
C116 N11 Pt2 117.9(5) . . ?
C126 N12 C122 118.3(7) . . ?
C126 N12 Pt2 127.7(6) . . ?
C122 N12 Pt2 114.0(5) . . ?
N1 C2 C3 122.4(7) . . ?
N1 C2 H2A 118.8 . . ?
C3 C2 H2A 118.8 . . ?
C4 C3 C2 118.2(7) . . ?
C4 C3 C21 121.3(7) . . ?
C2 C3 C21 120.4(8) . . ?
C13 C4 C3 120.3(8) . . ?
C13 C4 H4A 119.9 . . ?
C3 C4 H4A 119.9 . . ?
C6 C5 C13 122.0(8) . . ?
C6 C5 H5A 119.0 . . ?
C13 C5 H5A 119.0 . . ?
C5 C6 C14 120.5(8) . . ?
C5 C6 H6A 119.8 . . ?
C14 C6 H6A 119.8 . . ?
C8 C7 C14 121.0(7) . . ?
C8 C7 H7A 119.5 . . ?
C14 C7 H7A 119.5 . . ?
C7 C8 C9 117.5(7) . . ?
C7 C8 C23 123.7(7) . . ?
C9 C8 C23 118.8(7) . . ?
N2 C9 C8 123.6(7) . . ?
N2 C9 H9A 118.2 . . ?
C8 C9 H9A 118.2 . . ?
N2 C11 C14 122.3(6) . . ?
N2 C11 C12 117.4(7) . . ?
C14 C11 C12 120.3(7) . . ?
N1 C12 C13 122.2(6) . . ?
N1 C12 C11 116.5(6) . . ?
C13 C12 C11 121.2(7) . . ?
C4 C13 C12 119.1(7) . . ?
C4 C13 C5 123.2(8) . . ?
C12 C13 C5 117.7(7) . . ?
C7 C14 C11 117.9(7) . . ?
C7 C14 C6 123.9(7) . . ?
C11 C14 C6 118.2(7) . . ?
C22 C21 C3 168.8(10) . . ?
C21 C22 Pt1 178.6(8) . . ?
C24 C23 C8 174.6(9) . . ?
C23 C24 Pt2 170.5(8) . . ?
N3 C32 C33 120.0(11) . . ?
N3 C32 C42 116.0(8) . . ?
C33 C32 C42 124.0(10) . . ?
C34 C33 C32 120.6(12) . . ?
C34 C33 H33A 119.7 . . ?
C32 C33 H33A 119.7 . . ?
C33 C34 C35 118.8(11) . . ?
C33 C34 H34A 120.6 . . ?
C35 C34 H34A 120.6 . . ?
C36 C35 C34 119.6(12) . . ?
C36 C35 H35A 120.2 . . ?
C34 C35 H35A 120.2 . . ?
N3 C36 C35 121.6(11) . . ?
N3 C36 H36A 119.2 . . ?
C35 C36 H36A 119.2 . . ?
N4 C42 C43 121.6(10) . . ?
N4 C42 C32 113.9(8) . . ?
C43 C42 C32 124.6(10) . . ?
C44 C43 C42 118.9(11) . . ?
C44 C43 H43A 120.5 . . ?
C42 C43 H43A 120.5 . . ?
C45 C44 C43 119.9(11) . . ?
C45 C44 H44A 120.1 . . ?
C43 C44 H44A 120.1 . . ?
C44 C45 C46 120.6(12) . . ?
C44 C45 H45A 119.7 . . ?
C46 C45 H45A 119.7 . . ?
N4 C46 C45 121.3(11) . . ?
N4 C46 H46A 119.4 . . ?
C45 C46 H46A 119.4 . . ?
N5 C52 C53 120.4(10) . . ?
N5 C52 C62 114.8(8) . . ?
C53 C52 C62 124.7(10) . . ?
C54 C53 C52 119.5(11) . . ?
C54 C53 H53A 120.2 . . ?
C52 C53 H53A 120.2 . . ?
C55 C54 C53 121.2(10) . . ?
C55 C54 H54A 119.4 . . ?
C53 C54 H54A 119.4 . . ?
C54 C55 C56 118.2(12) . . ?
C54 C55 H55A 120.9 . . ?
C56 C55 H55A 120.9 . . ?
N5 C56 C55 121.8(12) . . ?
N5 C56 H56A 119.1 . . ?
C55 C56 H56A 119.1 . . ?
N6 C62 C63 120.3(10) . . ?
N6 C62 C52 115.7(8) . . ?
C63 C62 C52 124.0(9) . . ?
C64 C63 C62 120.1(11) . . ?
C64 C63 H63A 119.9 . . ?
C62 C63 H63A 119.9 . . ?
C65 C64 C63 118.1(11) . . ?
C65 C64 H64A 121.0 . . ?
C63 C64 H64A 121.0 . . ?
C64 C65 C66 121.2(11) . . ?
C64 C65 H65A 119.4 . . ?
C66 C65 H65A 119.4 . . ?
N6 C66 C65 121.5(10) . . ?
N6 C66 H66A 119.3 . . ?
C65 C66 H66A 119.3 . . ?
C73 C72 N7 121.3(7) . . ?
C73 C72 C82 123.5(7) . . ?
N7 C72 C82 115.2(7) . . ?
C72 C73 C74 121.7(8) . . ?
C72 C73 H73A 119.2 . . ?
C74 C73 H73A 119.2 . . ?
C73 C74 C75 117.0(9) . . ?
C73 C74 C77 121.0(9) . . ?
C75 C74 C77 122.0(9) . . ?
C76 C75 C74 118.6(9) . . ?
C76 C75 H75A 120.7 . . ?
C74 C75 H75A 120.7 . . ?
N7 C76 C75 123.7(8) . . ?
N7 C76 H76A 118.2 . . ?
C75 C76 H76A 118.2 . . ?
C80 C77 C78 108.7(12) . . ?
C80 C77 C74 110.1(11) . . ?
C78 C77 C74 108.4(11) . . ?
C80 C77 C79 110.5(12) . . ?
C78 C77 C79 108.0(13) . . ?
C74 C77 C79 111.1(10) . . ?
C77 C78 H78A 109.5 . . ?
C77 C78 H78B 109.5 . . ?
H78A C78 H78B 109.5 . . ?
C77 C78 H78C 109.5 . . ?
H78A C78 H78C 109.5 . . ?
H78B C78 H78C 109.5 . . ?
C77 C79 H79A 109.5 . . ?
C77 C79 H79B 109.5 . . ?
H79A C79 H79B 109.5 . . ?
C77 C79 H79C 109.5 . . ?
H79A C79 H79C 109.5 . . ?
H79B C79 H79C 109.5 . . ?
C77 C80 H80A 109.5 . . ?
C77 C80 H80B 109.5 . . ?
H80A C80 H80B 109.5 . . ?
C77 C80 H80C 109.5 . . ?
H80A C80 H80C 109.5 . . ?
H80B C80 H80C 109.5 . . ?
N8 C82 C83 119.3(8) . . ?
N8 C82 C72 111.4(6) . . ?
C83 C82 C72 129.3(8) . . ?
C84 C83 C82 120.2(8) . . ?
C84 C83 H83A 119.9 . . ?
C82 C83 H83A 119.9 . . ?
C83 C84 C85 118.1(8) . . ?
C83 C84 C87 119.3(8) . . ?
C85 C84 C87 122.5(8) . . ?
C86 C85 C84 120.7(8) . . ?
C86 C85 H85A 119.7 . . ?
C84 C85 H85A 119.7 . . ?
N8 C86 C85 119.0(8) . . ?
N8 C86 C92 112.4(7) . . ?
C85 C86 C92 128.6(8) . . ?
C88 C87 C89' 87.8(12) . . ?
C88 C87 C88' 24.4(11) . . ?
C89' C87 C88' 110.3(10) . . ?
C88 C87 C84 112.3(12) . . ?
C89' C87 C84 107.2(11) . . ?
C88' C87 C84 112.0(13) . . ?
C88 C87 C89 110.0(10) . . ?
C89' C87 C89 26.6(10) . . ?
C88' C87 C89 128.4(15) . . ?
C84 C87 C89 109.9(11) . . ?
C88 C87 C90 109.1(10) . . ?
C89' C87 C90 130.0(14) . . ?
C88' C87 C90 86.9(12) . . ?
C84 C87 C90 108.6(12) . . ?
C89 C87 C90 106.8(10) . . ?
C88 C87 C90' 125.9(15) . . ?
C89' C87 C90' 108.4(10) . . ?
C88' C87 C90' 107.6(10) . . ?
C84 C87 C90' 111.1(12) . . ?
C89 C87 C90' 83.3(12) . . ?
C90 C87 C90' 24.7(11) . . ?
C87 C88 H88A 109.5 . . ?
C87 C88 H88B 109.5 . . ?
H88A C88 H88B 109.5 . . ?
C87 C88 H88C 109.5 . . ?
H88A C88 H88C 109.5 . . ?
H88B C88 H88C 109.5 . . ?
C87 C89 H89A 109.5 . . ?
C87 C89 H89B 109.5 . . ?
H89A C89 H89B 109.5 . . ?
C87 C89 H89C 109.5 . . ?
H89A C89 H89C 109.5 . . ?
H89B C89 H89C 109.5 . . ?
C87 C90 H90A 109.5 . . ?
C87 C90 H90B 109.5 . . ?
H90A C90 H90B 109.5 . . ?
C87 C90 H90C 109.5 . . ?
H90A C90 H90C 109.5 . . ?
H90B C90 H90C 109.5 . . ?
C87 C88' H88D 109.5 . . ?
C87 C88' H88E 109.5 . . ?
H88D C88' H88E 109.5 . . ?
C87 C88' H88F 109.5 . . ?
H88D C88' H88F 109.5 . . ?
H88E C88' H88F 109.5 . . ?
C87 C89' H89D 109.5 . . ?
C87 C89' H89E 109.5 . . ?
H89D C89' H89E 109.5 . . ?
C87 C89' H89F 109.5 . . ?
H89D C89' H89F 109.5 . . ?
H89E C89' H89F 109.5 . . ?
C87 C90' H90D 109.5 . . ?
C87 C90' H90E 109.5 . . ?
H90D C90' H90E 109.5 . . ?
C87 C90' H90F 109.5 . . ?
H90D C90' H90F 109.5 . . ?
H90E C90' H90F 109.5 . . ?
C93 C92 N9 120.1(8) . . ?
C93 C92 C86 124.7(8) . . ?
N9 C92 C86 115.2(8) . . ?
C92 C93 C94 120.9(9) . . ?
C92 C93 H93A 119.6 . . ?
C94 C93 H93A 119.6 . . ?
C95 C94 C93 116.4(10) . . ?
C95 C94 C97 122.9(10) . . ?
C93 C94 C97 120.6(10) . . ?
C94 C95 C96 122.3(10) . . ?
C94 C95 H95A 118.9 . . ?
C96 C95 H95A 118.9 . . ?
N9 C96 C95 121.2(10) . . ?
N9 C96 H96A 119.4 . . ?
C95 C96 H96A 119.4 . . ?
C99 C97 C99' 129(2) . . ?
C99 C97 C98' 66.8(14) . . ?
C99' C97 C98' 112.0(13) . . ?
C99 C97 C98 111.8(12) . . ?
C99' C97 C98 32.6(12) . . ?
C98' C97 C98 136.5(19) . . ?
C99 C97 C94 109.8(17) . . ?
C99' C97 C94 117.1(16) . . ?
C98' C97 C94 109.6(17) . . ?
C98 C97 C94 111.1(13) . . ?
C99 C97 C00' 41.1(14) . . ?
C99' C97 C00' 109.0(12) . . ?
C98' C97 C00' 107.6(12) . . ?
C98 C97 C00' 79.4(14) . . ?
C94 C97 C00' 100.5(18) . . ?
C99 C97 C100 109.1(11) . . ?
C99' C97 C100 74.5(13) . . ?
C98' C97 C100 44.8(13) . . ?
C98 C97 C100 106.6(11) . . ?
C94 C97 C100 108.4(15) . . ?
C00' C97 C100 145(2) . . ?
C97 C98 H98A 109.5 . . ?
C97 C98 H98B 109.5 . . ?
H98A C98 H98B 109.5 . . ?
C97 C98 H98C 109.5 . . ?
H98A C98 H98C 109.5 . . ?
H98B C98 H98C 109.5 . . ?
C97 C99 H99A 109.5 . . ?
C97 C99 H99B 109.5 . . ?
H99A C99 H99B 109.5 . . ?
C97 C99 H99C 109.5 . . ?
H99A C99 H99C 109.5 . . ?
H99B C99 H99C 109.5 . . ?
C97 C100 H10A 109.5 . . ?
C97 C100 H10B 109.5 . . ?
H10A C100 H10B 109.5 . . ?
C97 C100 H10C 109.5 . . ?
H10A C100 H10C 109.5 . . ?
H10B C100 H10C 109.5 . . ?
C97 C98' H98D 109.5 . . ?
C97 C98' H98E 109.5 . . ?
H98D C98' H98E 109.5 . . ?
C97 C98' H98F 109.5 . . ?
H98D C98' H98F 109.5 . . ?
H98E C98' H98F 109.5 . . ?
C97 C99' H99D 109.5 . . ?
C97 C99' H99E 109.5 . . ?
H99D C99' H99E 109.5 . . ?
C97 C99' H99F 109.5 . . ?
H99D C99' H99F 109.5 . . ?
H99E C99' H99F 109.5 . . ?
C97 C00' H00A 109.5 . . ?
C97 C00' H00B 109.5 . . ?
H00A C00' H00B 109.5 . . ?
C97 C00' H00C 109.5 . . ?
H00A C00' H00C 109.5 . . ?
H00B C00' H00C 109.5 . . ?
N10 C102 C103 120.8(9) . . ?
N10 C102 C112 116.0(8) . . ?
C103 C102 C112 123.2(8) . . ?
C102 C103 C104 120.1(9) . . ?
C102 C103 H10D 120.0 . . ?
C104 C103 H10D 120.0 . . ?
C105 C104 C103 117.5(8) . . ?
C105 C104 C107 121.1(9) . . ?
C103 C104 C107 121.1(9) . . ?
C106 C105 C104 120.8(9) . . ?
C106 C105 H10E 119.6 . . ?
C104 C105 H10E 119.6 . . ?
N10 C106 C105 121.6(8) . . ?
N10 C106 H10F 119.2 . . ?
C105 C106 H10F 119.2 . . ?
C109 C107 C10' 30.6(12) . . ?
C109 C107 C08' 81.2(13) . . ?
C10' C107 C08' 109.8(12) . . ?
C109 C107 C110 110.9(11) . . ?
C10' C107 C110 137.1(15) . . ?
C08' C107 C110 30.2(12) . . ?
C109 C107 C108 109.8(11) . . ?
C10' C107 C108 83.3(14) . . ?
C08' C107 C108 128.0(19) . . ?
C110 C107 C108 110.0(11) . . ?
C109 C107 C09' 129.5(19) . . ?
C10' C107 C09' 107.8(12) . . ?
C08' C107 C09' 108.6(12) . . ?
C110 C107 C09' 85.1(14) . . ?
C108 C107 C09' 26.4(14) . . ?
C109 C107 C104 108.7(14) . . ?
C10' C107 C104 105.9(14) . . ?
C08' C107 C104 113.0(16) . . ?
C110 C107 C104 106.6(12) . . ?
C108 C107 C104 110.7(15) . . ?
C09' C107 C104 111.7(16) . . ?
C107 C108 H10G 109.5 . . ?
C107 C108 H10H 109.5 . . ?
H10G C108 H10H 109.5 . . ?
C107 C108 H10I 109.5 . . ?
H10G C108 H10I 109.5 . . ?
H10H C108 H10I 109.5 . . ?
C107 C109 H10J 109.5 . . ?
C107 C109 H10K 109.5 . . ?
H10J C109 H10K 109.5 . . ?
C107 C109 H10L 109.5 . . ?
H10J C109 H10L 109.5 . . ?
H10K C109 H10L 109.5 . . ?
C107 C110 H11A 109.5 . . ?
C107 C110 H11B 109.5 . . ?
H11A C110 H11B 109.5 . . ?
C107 C110 H11C 109.5 . . ?
H11A C110 H11C 109.5 . . ?
H11B C110 H11C 109.5 . . ?
C107 C08' H08A 109.5 . . ?
C107 C08' H08B 109.5 . . ?
H08A C08' H08B 109.5 . . ?
C107 C08' H08C 109.5 . . ?
H08A C08' H08C 109.5 . . ?
H08B C08' H08C 109.5 . . ?
C107 C09' H09A 109.5 . . ?
C107 C09' H09B 109.5 . . ?
H09A C09' H09B 109.5 . . ?
C107 C09' H09C 109.5 . . ?
H09A C09' H09C 109.5 . . ?
H09B C09' H09C 109.5 . . ?
C107 C10' H10M 109.5 . . ?
C107 C10' H10N 109.5 . . ?
H10M C10' H10N 109.5 . . ?
C107 C10' H10O 109.5 . . ?
H10M C10' H10O 109.5 . . ?
H10N C10' H10O 109.5 . . ?
N11 C112 C113 119.0(9) . . ?
N11 C112 C102 110.8(7) . . ?
C113 C112 C102 130.2(8) . . ?
C112 C113 C114 120.0(9) . . ?
C112 C113 H11D 120.0 . . ?
C114 C113 H11D 120.0 . . ?
C113 C114 C115 119.1(8) . . ?
C113 C114 C117 120.4(8) . . ?
C115 C114 C117 120.4(8) . . ?
C116 C115 C114 120.0(10) . . ?
C116 C115 H11E 120.0 . . ?
C114 C115 H11E 120.0 . . ?
N11 C116 C115 118.7(9) . . ?
N11 C116 C122 112.6(7) . . ?
C115 C116 C122 128.7(9) . . ?
C114 C117 C18' 112.1(10) . . ?
C114 C117 C118 111.1(10) . . ?
C18' C117 C118 136.4(15) . . ?
C114 C117 C120 109.9(10) . . ?
C18' C117 C120 48.2(12) . . ?
C118 C117 C120 110.1(10) . . ?
C114 C117 C20' 108.6(10) . . ?
C18' C117 C20' 109.0(10) . . ?
C118 C117 C20' 61.2(12) . . ?
C120 C117 C20' 140.8(15) . . ?
C114 C117 C19' 107.5(10) . . ?
C18' C117 C19' 110.2(10) . . ?
C118 C117 C19' 49.8(12) . . ?
C120 C117 C19' 65.3(12) . . ?
C20' C117 C19' 109.5(10) . . ?
C114 C117 C119 108.2(10) . . ?
C18' C117 C119 61.6(12) . . ?
C118 C117 C119 109.2(10) . . ?
C120 C117 C119 108.1(10) . . ?
C20' C117 C119 51.4(12) . . ?
C19' C117 C119 143.6(15) . . ?
C117 C118 H11F 109.5 . . ?
C117 C118 H11G 109.5 . . ?
H11F C118 H11G 109.5 . . ?
C117 C118 H11H 109.5 . . ?
H11F C118 H11H 109.5 . . ?
H11G C118 H11H 109.5 . . ?
C117 C119 H11I 109.5 . . ?
C117 C119 H11J 109.5 . . ?
H11I C119 H11J 109.5 . . ?
C117 C119 H11K 109.5 . . ?
H11I C119 H11K 109.5 . . ?
H11J C119 H11K 109.5 . . ?
C117 C120 H12A 109.5 . . ?
C117 C120 H12B 109.5 . . ?
H12A C120 H12B 109.5 . . ?
C117 C120 H12C 109.5 . . ?
H12A C120 H12C 109.5 . . ?
H12B C120 H12C 109.5 . . ?
C117 C18' H18A 109.5 . . ?
C117 C18' H18B 109.5 . . ?
H18A C18' H18B 109.5 . . ?
C117 C18' H18C 109.5 . . ?
H18A C18' H18C 109.5 . . ?
H18B C18' H18C 109.5 . . ?
C117 C19' H19A 109.5 . . ?
C117 C19' H19B 109.5 . . ?
H19A C19' H19B 109.5 . . ?
C117 C19' H19C 109.5 . . ?
H19A C19' H19C 109.5 . . ?
H19B C19' H19C 109.5 . . ?
C117 C20' H20A 109.5 . . ?
C117 C20' H20B 109.5 . . ?
H20A C20' H20B 109.5 . . ?
C117 C20' H20C 109.5 . . ?
H20A C20' H20C 109.5 . . ?
H20B C20' H20C 109.5 . . ?
C123 C122 N12 121.4(8) . . ?
C123 C122 C116 124.1(8) . . ?
N12 C122 C116 114.5(7) . . ?
C122 C123 C124 121.0(8) . . ?
C122 C123 H12D 119.5 . . ?
C124 C123 H12D 119.5 . . ?
C125 C124 C123 115.5(9) . . ?
C125 C124 C127 121.2(8) . . ?
C123 C124 C127 123.2(8) . . ?
C124 C125 C126 123.1(9) . . ?
C124 C125 H12E 118.5 . . ?
C126 C125 H12E 118.5 . . ?
N12 C126 C125 120.7(9) . . ?
N12 C126 H12F 119.6 . . ?
C125 C126 H12F 119.6 . . ?
C124 C127 C128 115.7(12) . . ?
C124 C127 C30' 108.2(15) . . ?
C128 C127 C30' 85.4(13) . . ?
C124 C127 C28' 113.3(12) . . ?
C128 C127 C28' 119.8(15) . . ?
C30' C127 C28' 110.2(11) . . ?
C124 C127 C130 106.7(12) . . ?
C128 C127 C130 110.0(10) . . ?
C30' C127 C130 129.9(16) . . ?
C28' C127 C130 20.8(12) . . ?
C124 C127 C129 105.9(13) . . ?
C128 C127 C129 108.8(11) . . ?
C30' C127 C129 25.8(13) . . ?
C28' C127 C129 88.7(13) . . ?
C130 C127 C129 109.4(11) . . ?
C124 C127 C29' 107.3(12) . . ?
C128 C127 C29' 24.0(12) . . ?
C30' C127 C29' 109.4(11) . . ?
C28' C127 C29' 108.4(10) . . ?
C130 C127 C29' 93.0(13) . . ?
C129 C127 C29' 132.0(15) . . ?
C127 C128 H12G 109.5 . . ?
C127 C128 H12H 109.5 . . ?
H12G C128 H12H 109.5 . . ?
C127 C128 H12I 109.5 . . ?
H12G C128 H12I 109.5 . . ?
H12H C128 H12I 109.5 . . ?
C127 C129 H12J 109.5 . . ?
C127 C129 H12K 109.5 . . ?
H12J C129 H12K 109.5 . . ?
C127 C129 H12L 109.5 . . ?
H12J C129 H12L 109.5 . . ?
H12K C129 H12L 109.5 . . ?
C127 C130 H13A 109.5 . . ?
C127 C130 H13B 109.5 . . ?
H13A C130 H13B 109.5 . . ?
C127 C130 H13C 109.5 . . ?
H13A C130 H13C 109.5 . . ?
H13B C130 H13C 109.5 . . ?
C127 C28' H28A 109.5 . . ?
C127 C28' H28B 109.5 . . ?
H28A C28' H28B 109.5 . . ?
C127 C28' H28C 109.5 . . ?
H28A C28' H28C 109.5 . . ?
H28B C28' H28C 109.5 . . ?
C127 C29' H29A 109.5 . . ?
C127 C29' H29B 109.5 . . ?
H29A C29' H29B 109.5 . . ?
C127 C29' H29C 109.5 . . ?
H29A C29' H29C 109.5 . . ?
H29B C29' H29C 109.5 . . ?
C127 C30' H30A 109.5 . . ?
C127 C30' H30B 109.5 . . ?
H30A C30' H30B 109.5 . . ?
C127 C30' H30C 109.5 . . ?
H30A C30' H30C 109.5 . . ?
H30B C30' H30C 109.5 . . ?
F52 P5 F52 180(2) . 7_656 ?
F52 P5 F53 90.2(5) . 7_656 ?
F52 P5 F53 89.8(5) 7_656 7_656 ?
F52 P5 F53 89.8(5) . . ?
F52 P5 F53 90.2(5) 7_656 . ?
F53 P5 F53 180(2) 7_656 . ?
F52 P5 F51 89.7(5) . 7_656 ?
F52 P5 F51 90.3(5) 7_656 7_656 ?
F53 P5 F51 88.5(5) 7_656 7_656 ?
F53 P5 F51 91.5(5) . 7_656 ?
F52 P5 F51 90.3(5) . . ?
F52 P5 F51 89.7(5) 7_656 . ?
F53 P5 F51 91.5(5) 7_656 . ?
F53 P5 F51 88.5(5) . . ?
F51 P5 F51 180.0(10) 7_656 . ?

loop_
_geom_bond_atom_site_label_1
_geom_bond_atom_site_label_2
_geom_bond_distance
_geom_bond_site_symmetry_2
_geom_bond_publ_flag
Pt1 N8 1.961(6) . ?
Pt1 C22 1.977(8) . ?
Pt1 N9 2.005(7) . ?
Pt1 N7 2.008(7) . ?
Pt2 N11 1.957(7) . ?
Pt2 C24 1.965(8) . ?
Pt2 N10 2.016(7) . ?
Pt2 N12 2.016(7) . ?
Ru N5 2.057(7) . ?
Ru N4 2.057(7) . ?
Ru N6 2.060(8) . ?
Ru N2 2.060(6) . ?
Ru N3 2.061(7) . ?
Ru N1 2.080(6) . ?
P1 F1 1.420(15) . ?
P1 F3 1.485(13) . ?
P1 F5 1.489(15) . ?
P1 F6 1.510(12) . ?
P1 F2 1.549(11) . ?
P1 F4 1.563(10) . ?
P2 F11 1.420(14) . ?
P2 F15 1.471(15) . ?
P2 F16 1.537(14) . ?
P2 F13 1.565(16) . ?
P2 F12 1.566(11) . ?
P2 F14 1.568(11) . ?
P3 F32 1.437(13) . ?
P3 F35 1.459(11) . ?
P3 F36 1.459(14) . ?
P3 F34 1.488(17) . ?
P3 F33 1.498(11) . ?
P3 F31 1.531(9) . ?
P4 F44 1.30(3) . ?
P4 F42 1.497(17) . ?
P4 F42 1.497(17) 2 ?
P4 F41 1.523(14) 2 ?
P4 F41 1.523(14) . ?
P4 F43 1.54(4) . ?
N1 C2 1.346(9) . ?
N1 C12 1.385(10) . ?
N2 C9 1.334(9) . ?
N2 C11 1.364(9) . ?
N3 C32 1.345(12) . ?
N3 C36 1.351(12) . ?
N4 C46 1.332(12) . ?
N4 C42 1.351(12) . ?
N5 C56 1.338(12) . ?
N5 C52 1.376(12) . ?
N6 C66 1.326(12) . ?
N6 C62 1.363(12) . ?
N7 C76 1.319(11) . ?
N7 C72 1.375(10) . ?
N8 C82 1.340(11) . ?
N8 C86 1.349(10) . ?
N9 C96 1.320(12) . ?
N9 C92 1.390(11) . ?
N10 C106 1.348(11) . ?
N10 C102 1.362(11) . ?
N11 C112 1.347(11) . ?
N11 C116 1.354(11) . ?
N12 C126 1.323(11) . ?
N12 C122 1.374(10) . ?
C2 C3 1.424(11) . ?
C2 H2A 0.9300 . ?
C3 C4 1.389(12) . ?
C3 C21 1.425(11) . ?
C4 C13 1.374(11) . ?
C4 H4A 0.9300 . ?
C5 C6 1.359(13) . ?
C5 C13 1.426(12) . ?
C5 H5A 0.9300 . ?
C6 C14 1.438(12) . ?
C6 H6A 0.9300 . ?
C7 C8 1.376(11) . ?
C7 C14 1.379(11) . ?
C7 H7A 0.9300 . ?
C8 C9 1.404(11) . ?
C8 C23 1.425(10) . ?
C9 H9A 0.9300 . ?
C11 C14 1.405(11) . ?
C11 C12 1.410(10) . ?
C12 C13 1.398(11) . ?
C21 C22 1.196(11) . ?
C23 C24 1.198(11) . ?
C32 C33 1.400(14) . ?
C32 C42 1.469(15) . ?
C33 C34 1.353(18) . ?
C33 H33A 0.9300 . ?
C34 C35 1.377(19) . ?
C34 H34A 0.9300 . ?
C35 C36 1.373(15) . ?
C35 H35A 0.9300 . ?
C36 H36A 0.9300 . ?
C42 C43 1.379(15) . ?
C43 C44 1.351(18) . ?
C43 H43A 0.9300 . ?
C44 C45 1.316(18) . ?
C44 H44A 0.9300 . ?
C45 C46 1.378(14) . ?
C45 H45A 0.9300 . ?
C46 H46A 0.9300 . ?
C52 C53 1.377(13) . ?
C52 C62 1.464(14) . ?
C53 C54 1.361(17) . ?
C53 H53A 0.9300 . ?
C54 C55 1.348(18) . ?
C54 H54A 0.9300 . ?
C55 C56 1.402(14) . ?
C55 H55A 0.9300 . ?
C56 H56A 0.9300 . ?
C62 C63 1.386(14) . ?
C63 C64 1.382(17) . ?
C63 H63A 0.9300 . ?
C64 C65 1.333(17) . ?
C64 H64A 0.9300 . ?
C65 C66 1.384(15) . ?
C65 H65A 0.9300 . ?
C66 H66A 0.9300 . ?
C72 C73 1.365(12) . ?
C72 C82 1.484(11) . ?
C73 C74 1.372(12) . ?
C73 H73A 0.9300 . ?
C74 C75 1.406(14) . ?
C74 C77 1.531(14) . ?
C75 C76 1.391(14) . ?
C75 H75A 0.9300 . ?
C76 H76A 0.9300 . ?
C77 C80 1.492(19) . ?
C77 C78 1.52(2) . ?
C77 C79 1.545(17) . ?
C78 H78A 0.9600 . ?
C78 H78B 0.9600 . ?
C78 H78C 0.9600 . ?
C79 H79A 0.9600 . ?
C79 H79B 0.9600 . ?
C79 H79C 0.9600 . ?
C80 H80A 0.9600 . ?
C80 H80B 0.9600 . ?
C80 H80C 0.9600 . ?
C82 C83 1.384(11) . ?
C83 C84 1.382(12) . ?
C83 H83A 0.9300 . ?
C84 C85 1.394(13) . ?
C84 C87 1.532(11) . ?
C85 C86 1.371(12) . ?
C85 H85A 0.9300 . ?
C86 C92 1.459(13) . ?
C87 C88 1.522(14) . ?
C87 C89' 1.523(14) . ?
C87 C88' 1.527(14) . ?
C87 C89 1.535(14) . ?
C87 C90 1.547(14) . ?
C87 C90' 1.550(14) . ?
C88 H88A 0.9600 . ?
C88 H88B 0.9600 . ?
C88 H88C 0.9600 . ?
C89 H89A 0.9600 . ?
C89 H89B 0.9600 . ?
C89 H89C 0.9600 . ?
C90 H90A 0.9600 . ?
C90 H90B 0.9600 . ?
C90 H90C 0.9600 . ?
C88' H88D 0.9600 . ?
C88' H88E 0.9600 . ?
C88' H88F 0.9600 . ?
C89' H89D 0.9600 . ?
C89' H89E 0.9600 . ?
C89' H89F 0.9600 . ?
C90' H90D 0.9600 . ?
C90' H90E 0.9600 . ?
C90' H90F 0.9600 . ?
C92 C93 1.387(13) . ?
C93 C94 1.406(15) . ?
C93 H93A 0.9300 . ?
C94 C95 1.353(16) . ?
C94 C97 1.535(15) . ?
C95 C96 1.400(15) . ?
C95 H95A 0.9300 . ?
C96 H96A 0.9300 . ?
C97 C99 1.494(16) . ?
C97 C99' 1.499(16) . ?
C97 C98' 1.519(17) . ?
C97 C98 1.528(16) . ?
C97 C00' 1.549(17) . ?
C97 C100 1.555(17) . ?
C98 H98A 0.9600 . ?
C98 H98B 0.9600 . ?
C98 H98C 0.9600 . ?
C99 H99A 0.9600 . ?
C99 H99B 0.9600 . ?
C99 H99C 0.9600 . ?
C100 H10A 0.9600 . ?
C100 H10B 0.9600 . ?
C100 H10C 0.9600 . ?
C98' H98D 0.9600 . ?
C98' H98E 0.9600 . ?
C98' H98F 0.9600 . ?
C99' H99D 0.9600 . ?
C99' H99E 0.9600 . ?
C99' H99F 0.9600 . ?
C00' H00A 0.9600 . ?
C00' H00B 0.9600 . ?
C00' H00C 0.9600 . ?
C102 C103 1.383(13) . ?
C102 C112 1.480(13) . ?
C103 C104 1.397(14) . ?
C103 H10D 0.9300 . ?
C104 C105 1.380(14) . ?
C104 C107 1.554(15) . ?
C105 C106 1.367(13) . ?
C105 H10E 0.9300 . ?
C106 H10F 0.9300 . ?
C107 C109 1.501(15) . ?
C107 C10' 1.515(15) . ?
C107 C08' 1.517(16) . ?
C107 C110 1.521(15) . ?
C107 C108 1.522(16) . ?
C107 C09' 1.537(16) . ?
C108 H10G 0.9600 . ?
C108 H10H 0.9600 . ?
C108 H10I 0.9600 . ?
C109 H10J 0.9600 . ?
C109 H10K 0.9600 . ?
C109 H10L 0.9600 . ?
C110 H11A 0.9600 . ?
C110 H11B 0.9600 . ?
C110 H11C 0.9600 . ?
C08' H08A 0.9600 . ?
C08' H08B 0.9600 . ?
C08' H08C 0.9600 . ?
C09' H09A 0.9600 . ?
C09' H09B 0.9600 . ?
C09' H09C 0.9600 . ?
C10' H10M 0.9600 . ?
C10' H10N 0.9600 . ?
C10' H10O 0.9600 . ?
C112 C113 1.368(12) . ?
C113 C114 1.380(13) . ?
C113 H11D 0.9300 . ?
C114 C115 1.390(14) . ?
C114 C117 1.528(12) . ?
C115 C116 1.368(12) . ?
C115 H11E 0.9300 . ?
C116 C122 1.491(12) . ?
C117 C18' 1.543(16) . ?
C117 C118 1.550(16) . ?
C117 C120 1.557(16) . ?
C117 C20' 1.563(16) . ?
C117 C19' 1.564(16) . ?
C117 C119 1.572(16) . ?
C118 H11F 0.9600 . ?
C118 H11G 0.9600 . ?
C118 H11H 0.9600 . ?
C119 H11I 0.9600 . ?
C119 H11J 0.9600 . ?
C119 H11K 0.9600 . ?
C120 H12A 0.9600 . ?
C120 H12B 0.9600 . ?
C120 H12C 0.9600 . ?
C18' H18A 0.9600 . ?
C18' H18B 0.9600 . ?
C18' H18C 0.9600 . ?
C19' H19A 0.9600 . ?
C19' H19B 0.9600 . ?
C19' H19C 0.9600 . ?
C20' H20A 0.9600 . ?
C20' H20B 0.9600 . ?
C20' H20C 0.9600 . ?
C122 C123 1.345(13) . ?
C123 C124 1.413(13) . ?
C123 H12D 0.9300 . ?
C124 C125 1.335(14) . ?
C124 C127 1.519(14) . ?
C125 C126 1.384(13) . ?
C125 H12E 0.9300 . ?
C126 H12F 0.9300 . ?
C127 C128 1.527(14) . ?
C127 C30' 1.528(15) . ?
C127 C28' 1.541(14) . ?
C127 C130 1.545(14) . ?
C127 C129 1.546(15) . ?
C127 C29' 1.557(14) . ?
C128 H12G 0.9600 . ?
C128 H12H 0.9600 . ?
C128 H12I 0.9600 . ?
C129 H12J 0.9600 . ?
C129 H12K 0.9600 . ?
C129 H12L 0.9600 . ?
C130 H13A 0.9600 . ?
C130 H13B 0.9600 . ?
C130 H13C 0.9600 . ?
C28' H28A 0.9600 . ?
C28' H28B 0.9600 . ?
C28' H28C 0.9600 . ?
C29' H29A 0.9600 . ?
C29' H29B 0.9600 . ?
C29' H29C 0.9600 . ?
C30' H30A 0.9600 . ?
C30' H30B 0.9600 . ?
C30' H30C 0.9600 . ?
P5 F52 1.559(13) . ?
P5 F52 1.559(13) 7_656 ?
P5 F53 1.563(13) 7_656 ?
P5 F53 1.563(13) . ?
P5 F51 1.577(13) 7_656 ?
P5 F51 1.577(13) . ?
